data_7158765
loop_
_publ_author_name
'Ravi Singh, Krishna'
'Santhosh, Chikkappaiahnayaka'
'Swaroop, Toreshettahally R.'
'Sadashiva, Maralinganadoddi P.'

_publ_section_title
;
 The regioselective synthesis of 2,5- and 4,5-disubstituted thiazoles
 <i>via</i> the cyclization of 2-oxo-2-(amino)ethanedithioates with
 isocyanides.
;
_journal_issue 29
_journal_name_full 'Organic &amp; biomolecular chemistry'
_journal_page_first 5771
_journal_page_last 5778
_journal_paper_doi 10.1039/d2ob00837h
_journal_volume 20
_journal_year 2022
_chemical_formula_sum 'C11 H9 Br N2 O S2'
_chemical_formula_weight 329.23
_space_group_crystal_system triclinic
_space_group_IT_number 2
_space_group_name_Hall '-P 1'
_space_group_name_H-M_alt 'P -1'
_atom_sites_solution_hydrogens geom
_audit_creation_method SHELXL-2018/3
_audit_update_record
;
2021-11-01 deposited with the CCDC.	2022-06-22 downloaded from the CCDC.
;
_cell_angle_alpha 62.656(2)
_cell_angle_beta 78.805(2)
_cell_angle_gamma 65.198(2)
_cell_formula_units_Z 4
_cell_length_a 10.6549(6)
_cell_length_b 11.8312(6)
_cell_length_c 12.7053(7)
_cell_measurement_reflns_used 6367
_cell_measurement_temperature 296(2)
_cell_measurement_theta_max 28.273
_cell_measurement_theta_min 3.295
_cell_volume 1291.45(12)
_computing_structure_refinement 'SHELXL-2018/3 (Sheldrick, 2018)'
_computing_structure_solution 'SHELXT 2018/2 (Sheldrick, 2018)'
_diffrn_ambient_temperature 296(2)
_diffrn_measured_fraction_theta_full 0.997
_diffrn_measured_fraction_theta_max 0.996
_diffrn_measurement_device_type Bruker
_diffrn_measurement_method '\f and \w scans'
_diffrn_radiation_type MoK\a
_diffrn_radiation_wavelength 0.71073
_diffrn_reflns_av_R_equivalents 0.0507
_diffrn_reflns_av_unetI/netI 0.0301
_diffrn_reflns_Laue_measured_fraction_full 0.997
_diffrn_reflns_Laue_measured_fraction_max 0.996
_diffrn_reflns_limit_h_max 14
_diffrn_reflns_limit_h_min -14
_diffrn_reflns_limit_k_max 15
_diffrn_reflns_limit_k_min -15
_diffrn_reflns_limit_l_max 16
_diffrn_reflns_limit_l_min -16
_diffrn_reflns_number 46752
_diffrn_reflns_point_group_measured_fraction_full 0.997
_diffrn_reflns_point_group_measured_fraction_max 0.996
_diffrn_reflns_theta_full 25.242
_diffrn_reflns_theta_max 28.273
_diffrn_reflns_theta_min 3.295
_diffrn_standards_number 46752
_exptl_absorpt_coefficient_mu 3.490
_exptl_absorpt_correction_T_max 0.592
_exptl_absorpt_correction_T_min 0.503
_exptl_absorpt_correction_type multi-scan
_exptl_absorpt_process_details 'Crys Alis RED'
_exptl_crystal_colour 'clear whitish'
_exptl_crystal_density_diffrn 1.693
_exptl_crystal_density_method 'not measured'
_exptl_crystal_description needle
_exptl_crystal_F_000 656
_exptl_crystal_size_max 0.200
_exptl_crystal_size_mid 0.180
_exptl_crystal_size_min 0.150
_refine_diff_density_max 0.630
_refine_diff_density_min -0.507
_refine_diff_density_rms 0.064
_refine_ls_extinction_method none
_refine_ls_goodness_of_fit_ref 1.015
_refine_ls_hydrogen_treatment constr
_refine_ls_matrix_type full
_refine_ls_number_parameters 309
_refine_ls_number_reflns 6367
_refine_ls_number_restraints 0
_refine_ls_restrained_S_all 1.015
_refine_ls_R_factor_all 0.0638
_refine_ls_R_factor_gt 0.0402
_refine_ls_shift/su_max 0.001
_refine_ls_shift/su_mean 0.000
_refine_ls_structure_factor_coef Fsqd
_refine_ls_weighting_details 'w=1/[\s^2^(Fo^2^)+(0.0504P)^2^+1.1271P] where P=(Fo^2^+2Fc^2^)/3'
_refine_ls_weighting_scheme calc
_refine_ls_wR_factor_gt 0.1014
_refine_ls_wR_factor_ref 0.1145
_reflns_Friedel_coverage 0.000
_reflns_number_gt 4665
_reflns_number_total 6367
_reflns_threshold_expression 'I > 2\s(I)'
_cod_data_source_file d2ob00837h2.cif
_cod_data_source_block 4A-R1
_cod_depositor_comments
;
The following automatic conversions were performed:

data item '_exptl_absorpt_correction_type' value 'Multi-scan' was
changed to 'multi-scan' in accordance with the
/home/data/users/saulius/crontab/automatic-downloads/rss-feeds/RSC/lib/dictionaries/cif_core.dic
dictionary named 'cif_core.dic' version 2.4.2 last updated on
2011-04-26.

Automatic conversion script
Id: cif_fix_values 7556 2019-12-06 15:28:31Z antanas 

 Adding full bibliography for 7158765--7158766.cif.

2024-06-28
Z value and formula fixed to values more according to usual
chemical conventions.                 miguel
;
_cod_original_formula_sum 'C22 H18 Br2 N4 O2 S4'
_cod_original_formula_weight 658.46
_cod_original_formula_units_Z 2
_cod_database_code 7158765
_shelx_shelxl_version_number 2018/3
_shelx_space_group_comment
;
The symmetry employed for this shelxl refinement is uniquely defined
by the following loop, which should always be used as a source of
symmetry information in preference to the above space-group names.
They are only intended as comments.
;
_shelx_estimated_absorpt_t_min 0.542
_shelx_estimated_absorpt_t_max 0.623

loop_
_space_group_symop_operation_xyz
'x, y, z'
'-x, -y, -z'

loop_
_atom_site_label
_atom_site_type_symbol
_atom_site_fract_x
_atom_site_fract_y
_atom_site_fract_z
_atom_site_U_iso_or_equiv
_atom_site_adp_type
_atom_site_occupancy
_atom_site_site_symmetry_order
_atom_site_calc_flag
_atom_site_refinement_flags_posn
_atom_site_refinement_flags_adp
_atom_site_refinement_flags_occupancy
_atom_site_disorder_assembly
_atom_site_disorder_group
Br2 Br 0.56457(4) 0.38055(4) 0.81392(4) 0.06463(13) Uani 1 1 d . . . . .
Br1 Br 0.81300(4) 0.16825(5) 0.04653(3) 0.06853(13) Uani 1 1 d . . . . .
S3 S 0.13238(8) -0.11604(7) 0.62022(7) 0.04739(18) Uani 1 1 d . . . . .
S2 S 0.00372(10) 0.48567(9) 0.23309(9) 0.0588(2) Uani 1 1 d . . . . .
S4 S -0.11053(10) -0.09421(10) 0.77525(9) 0.0630(2) Uani 1 1 d . . . . .
S1 S -0.20686(14) 0.65121(13) 0.02982(10) 0.0786(3) Uani 1 1 d . . . . .
O2 O 0.3652(2) -0.1108(2) 0.4573(2) 0.0589(6) Uani 1 1 d . . . . .
O1 O 0.2022(3) 0.3754(2) 0.4203(2) 0.0613(6) Uani 1 1 d . . . . .
N2 N 0.1710(3) 0.5755(2) 0.4237(2) 0.0459(6) Uani 1 1 d . . . . .
H2 H 0.125097 0.662850 0.392464 0.055 Uiso 1 1 calc R U . . .
N4 N -0.0099(3) 0.1098(3) 0.6413(2) 0.0477(6) Uani 1 1 d . . . . .
N3 N 0.3425(3) 0.1102(2) 0.3982(2) 0.0463(6) Uani 1 1 d . . . . .
H3A H 0.295298 0.182483 0.410444 0.056 Uiso 1 1 calc R U . . .
C6 C 0.2631(3) 0.5243(3) 0.5158(3) 0.0417(6) Uani 1 1 d . . . . .
N1 N -0.1048(3) 0.7501(3) 0.1278(3) 0.0626(8) Uani 1 1 d . . . . .
C7 C 0.3098(3) 0.6154(3) 0.5198(3) 0.0455(7) Uani 1 1 d . . . . .
H7 H 0.280411 0.705882 0.462567 0.055 Uiso 1 1 calc R U . . .
C15 C 0.1834(3) 0.0214(3) 0.5399(3) 0.0404(6) Uani 1 1 d . . . . .
C13 C -0.0030(3) -0.0164(3) 0.6781(3) 0.0421(6) Uani 1 1 d . . . . .
C5 C 0.1472(3) 0.5020(3) 0.3796(3) 0.0459(7) Uani 1 1 d . . . . .
C16 C 0.3053(3) 0.0001(3) 0.4622(3) 0.0430(6) Uani 1 1 d . . . . .
C14 C 0.0953(3) 0.1293(3) 0.5632(3) 0.0484(7) Uani 1 1 d . . . . .
H14 H 0.105898 0.213184 0.527590 0.058 Uiso 1 1 calc R U . . .
C9 C 0.4402(3) 0.4402(3) 0.6930(3) 0.0473(7) Uani 1 1 d . . . . .
C17 C 0.4496(3) 0.1190(3) 0.3141(3) 0.0436(6) Uani 1 1 d . . . . .
C4 C 0.0498(3) 0.5795(3) 0.2797(3) 0.0483(7) Uani 1 1 d . . . . .
C20 C 0.6609(3) 0.1505(4) 0.1510(3) 0.0499(7) Uani 1 1 d . . . . .
C8 C 0.3990(3) 0.5741(3) 0.6073(3) 0.0476(7) Uani 1 1 d . . . . .
H8 H 0.430933 0.635542 0.608576 0.057 Uiso 1 1 calc R U . . .
C3 C -0.0174(4) 0.7151(3) 0.2132(3) 0.0533(8) Uani 1 1 d . . . . .
H3 H -0.004818 0.781666 0.224959 0.064 Uiso 1 1 calc R U . . .
C10 C 0.3935(3) 0.3484(3) 0.6911(3) 0.0532(8) Uani 1 1 d . . . . .
H10 H 0.421737 0.258540 0.749456 0.064 Uiso 1 1 calc R U . . .
C18 C 0.4668(4) 0.2435(3) 0.2557(3) 0.0585(9) Uani 1 1 d . . . . .
H18 H 0.406187 0.317887 0.271304 0.070 Uiso 1 1 calc R U . . .
C11 C 0.3062(3) 0.3893(3) 0.6040(3) 0.0510(7) Uani 1 1 d . . . . .
H11 H 0.275085 0.327137 0.603095 0.061 Uiso 1 1 calc R U . . .
C21 C 0.6453(4) 0.0274(4) 0.2053(4) 0.0638(9) Uani 1 1 d . . . . .
H21 H 0.705022 -0.045293 0.187118 0.077 Uiso 1 1 calc R U . . .
C2 C -0.1046(4) 0.6392(4) 0.1288(3) 0.0552(8) Uani 1 1 d . . . . .
C19 C 0.5717(4) 0.2590(4) 0.1752(3) 0.0648(9) Uani 1 1 d . . . . .
H19 H 0.582023 0.343128 0.137188 0.078 Uiso 1 1 calc R U . . .
C22 C 0.5404(4) 0.0106(4) 0.2875(4) 0.0628(9) Uani 1 1 d . . . . .
H22 H 0.530830 -0.073805 0.324968 0.075 Uiso 1 1 calc R U . . .
C12 C -0.2239(5) 0.0367(4) 0.8188(4) 0.0807(12) Uani 1 1 d . . . . .
H12A H -0.272683 0.116463 0.750768 0.121 Uiso 1 1 calc R U . . .
H12B H -0.171664 0.060218 0.853693 0.121 Uiso 1 1 calc R U . . .
H12C H -0.288996 0.004662 0.875753 0.121 Uiso 1 1 calc R U . . .
C1 C -0.1860(5) 0.4768(5) 0.0802(4) 0.0841(13) Uani 1 1 d . . . . .
H1A H -0.238709 0.471126 0.030811 0.126 Uiso 1 1 calc R U . . .
H1B H -0.218029 0.443404 0.160565 0.126 Uiso 1 1 calc R U . . .
H1C H -0.090059 0.421935 0.076502 0.126 Uiso 1 1 calc R U . . .

loop_
_atom_site_aniso_label
_atom_site_aniso_U_11
_atom_site_aniso_U_22
_atom_site_aniso_U_33
_atom_site_aniso_U_23
_atom_site_aniso_U_13
_atom_site_aniso_U_12
Br2 0.0615(2) 0.0527(2) 0.0716(3) -0.02526(18) -0.00966(17) -0.01158(16)
Br1 0.0584(2) 0.0965(3) 0.0618(2) -0.0401(2) 0.01265(17) -0.0374(2)
S3 0.0535(4) 0.0319(3) 0.0567(5) -0.0197(3) 0.0039(3) -0.0168(3)
S2 0.0752(6) 0.0499(5) 0.0673(5) -0.0340(4) 0.0080(4) -0.0314(4)
S4 0.0646(5) 0.0591(5) 0.0669(6) -0.0281(4) 0.0114(4) -0.0284(4)
S1 0.1045(8) 0.0879(7) 0.0659(6) -0.0317(6) 0.0064(6) -0.0601(7)
O2 0.0652(14) 0.0331(10) 0.0777(16) -0.0287(11) 0.0175(12) -0.0197(10)
O1 0.0742(16) 0.0358(11) 0.0791(17) -0.0319(11) 0.0010(13) -0.0176(11)
N2 0.0536(14) 0.0305(11) 0.0560(15) -0.0233(11) 0.0060(12) -0.0150(10)
N4 0.0545(15) 0.0405(13) 0.0527(15) -0.0253(12) 0.0073(12) -0.0191(11)
N3 0.0479(14) 0.0366(12) 0.0632(16) -0.0307(12) 0.0098(12) -0.0174(11)
C6 0.0434(15) 0.0331(13) 0.0480(16) -0.0216(12) 0.0113(12) -0.0140(11)
N1 0.080(2) 0.0541(17) 0.0621(18) -0.0263(15) 0.0035(16) -0.0326(15)
C7 0.0548(17) 0.0269(12) 0.0516(17) -0.0184(12) 0.0078(14) -0.0142(12)
C15 0.0474(15) 0.0313(13) 0.0452(15) -0.0155(12) -0.0030(12) -0.0169(11)
C13 0.0472(16) 0.0396(14) 0.0428(15) -0.0188(12) -0.0039(12) -0.0163(12)
C5 0.0492(16) 0.0388(15) 0.0571(18) -0.0282(14) 0.0166(14) -0.0217(13)
C16 0.0464(16) 0.0345(14) 0.0505(17) -0.0208(13) -0.0008(13) -0.0140(12)
C14 0.0583(18) 0.0373(15) 0.0574(18) -0.0238(14) 0.0081(14) -0.0246(13)
C9 0.0433(16) 0.0401(15) 0.0549(18) -0.0245(14) 0.0067(13) -0.0107(12)
C17 0.0425(15) 0.0409(15) 0.0539(17) -0.0252(14) 0.0013(13) -0.0166(12)
C4 0.0544(17) 0.0484(17) 0.0574(18) -0.0344(15) 0.0173(14) -0.0273(14)
C20 0.0439(16) 0.064(2) 0.0486(17) -0.0288(16) 0.0025(13) -0.0227(15)
C8 0.0514(17) 0.0353(14) 0.0577(18) -0.0236(14) 0.0049(14) -0.0159(13)
C3 0.070(2) 0.0466(17) 0.0566(19) -0.0278(15) 0.0079(16) -0.0303(16)
C10 0.0592(19) 0.0303(14) 0.059(2) -0.0132(14) 0.0040(16) -0.0154(13)
C18 0.058(2) 0.0448(17) 0.082(2) -0.0380(17) 0.0191(17) -0.0233(15)
C11 0.0594(19) 0.0336(14) 0.062(2) -0.0203(14) 0.0073(15) -0.0229(14)
C21 0.059(2) 0.058(2) 0.083(3) -0.044(2) 0.0188(18) -0.0210(17)
C2 0.067(2) 0.0555(19) 0.0534(19) -0.0279(16) 0.0154(16) -0.0333(16)
C19 0.074(2) 0.053(2) 0.073(2) -0.0289(18) 0.0191(19) -0.0347(18)
C22 0.066(2) 0.0450(18) 0.084(3) -0.0372(18) 0.0198(19) -0.0243(16)
C12 0.081(3) 0.075(3) 0.090(3) -0.052(2) 0.028(2) -0.026(2)
C1 0.092(3) 0.098(3) 0.099(3) -0.060(3) 0.020(3) -0.057(3)

loop_
_atom_type_symbol
_atom_type_description
_atom_type_scat_dispersion_real
_atom_type_scat_dispersion_imag
_atom_type_scat_source
C C 0.0033 0.0016 'International Tables Vol C Tables 4.2.6.8 and 6.1.1.4'
H H 0.0000 0.0000 'International Tables Vol C Tables 4.2.6.8 and 6.1.1.4'
Br Br -0.2901 2.4595 'International Tables Vol C Tables 4.2.6.8 and 6.1.1.4'
N N 0.0061 0.0033 'International Tables Vol C Tables 4.2.6.8 and 6.1.1.4'
O O 0.0106 0.0060 'International Tables Vol C Tables 4.2.6.8 and 6.1.1.4'
S S 0.1246 0.1234 'International Tables Vol C Tables 4.2.6.8 and 6.1.1.4'

loop_
_geom_angle_atom_site_label_1
_geom_angle_atom_site_label_2
_geom_angle_atom_site_label_3
_geom_angle
_geom_angle_site_symmetry_1
_geom_angle_site_symmetry_3
_geom_angle_publ_flag
C13 S3 C15 89.47(14) . . ?
C4 S2 C2 88.83(16) . . ?
C13 S4 C12 101.26(18) . . ?
C2 S1 C1 102.3(2) . . ?
C5 N2 C6 127.0(2) . . ?
C5 N2 H2 116.5 . . ?
C6 N2 H2 116.5 . . ?
C13 N4 C14 109.5(2) . . ?
C16 N3 C17 127.2(2) . . ?
C16 N3 H3A 116.4 . . ?
C17 N3 H3A 116.4 . . ?
C7 C6 C11 118.6(3) . . ?
C7 C6 N2 117.4(3) . . ?
C11 C6 N2 124.0(3) . . ?
C2 N1 C3 109.9(3) . . ?
C8 C7 C6 121.1(3) . . ?
C8 C7 H7 119.5 . . ?
C6 C7 H7 119.5 . . ?
C14 C15 C16 134.4(3) . . ?
C14 C15 S3 108.8(2) . . ?
C16 C15 S3 116.8(2) . . ?
N4 C13 S3 114.9(2) . . ?
N4 C13 S4 128.9(2) . . ?
S3 C13 S4 116.24(16) . . ?
O1 C5 N2 122.6(3) . . ?
O1 C5 C4 120.4(3) . . ?
N2 C5 C4 117.0(3) . . ?
O2 C16 N3 124.0(3) . . ?
O2 C16 C15 120.1(3) . . ?
N3 C16 C15 115.9(2) . . ?
C15 C14 N4 117.3(3) . . ?
C15 C14 H14 121.3 . . ?
N4 C14 H14 121.3 . . ?
C8 C9 C10 120.7(3) . . ?
C8 C9 Br2 119.7(2) . . ?
C10 C9 Br2 119.6(2) . . ?
C22 C17 C18 118.0(3) . . ?
C22 C17 N3 124.2(3) . . ?
C18 C17 N3 117.7(3) . . ?
C3 C4 C5 133.4(3) . . ?
C3 C4 S2 109.2(3) . . ?
C5 C4 S2 117.4(2) . . ?
C21 C20 C19 120.4(3) . . ?
C21 C20 Br1 119.5(2) . . ?
C19 C20 Br1 120.0(3) . . ?
C7 C8 C9 119.0(3) . . ?
C7 C8 H8 120.5 . . ?
C9 C8 H8 120.5 . . ?
C4 C3 N1 117.0(3) . . ?
C4 C3 H3 121.5 . . ?
N1 C3 H3 121.5 . . ?
C11 C10 C9 120.1(3) . . ?
C11 C10 H10 119.9 . . ?
C9 C10 H10 119.9 . . ?
C19 C18 C17 121.2(3) . . ?
C19 C18 H18 119.4 . . ?
C17 C18 H18 119.4 . . ?
C10 C11 C6 120.4(3) . . ?
C10 C11 H11 119.8 . . ?
C6 C11 H11 119.8 . . ?
C20 C21 C22 120.1(3) . . ?
C20 C21 H21 120.0 . . ?
C22 C21 H21 120.0 . . ?
N1 C2 S2 115.0(3) . . ?
N1 C2 S1 120.5(3) . . ?
S2 C2 S1 124.5(2) . . ?
C20 C19 C18 119.8(3) . . ?
C20 C19 H19 120.1 . . ?
C18 C19 H19 120.1 . . ?
C21 C22 C17 120.4(3) . . ?
C21 C22 H22 119.8 . . ?
C17 C22 H22 119.8 . . ?
S4 C12 H12A 109.5 . . ?
S4 C12 H12B 109.5 . . ?
H12A C12 H12B 109.5 . . ?
S4 C12 H12C 109.5 . . ?
H12A C12 H12C 109.5 . . ?
H12B C12 H12C 109.5 . . ?
S1 C1 H1A 109.5 . . ?
S1 C1 H1B 109.5 . . ?
H1A C1 H1B 109.5 . . ?
S1 C1 H1C 109.5 . . ?
H1A C1 H1C 109.5 . . ?
H1B C1 H1C 109.5 . . ?

loop_
_geom_bond_atom_site_label_1
_geom_bond_atom_site_label_2
_geom_bond_distance
_geom_bond_site_symmetry_2
_geom_bond_publ_flag
Br2 C9 1.904(3) . ?
Br1 C20 1.904(3) . ?
S3 C13 1.723(3) . ?
S3 C15 1.727(3) . ?
S2 C4 1.731(3) . ?
S2 C2 1.736(4) . ?
S4 C13 1.725(3) . ?
S4 C12 1.768(4) . ?
S1 C2 1.740(4) . ?
S1 C1 1.781(4) . ?
O2 C16 1.220(3) . ?
O1 C5 1.235(4) . ?
N2 C5 1.351(4) . ?
N2 C6 1.412(4) . ?
N2 H2 0.8600 . ?
N4 C13 1.317(4) . ?
N4 C14 1.366(4) . ?
N3 C16 1.361(4) . ?
N3 C17 1.407(4) . ?
N3 H3A 0.8600 . ?
C6 C7 1.387(4) . ?
C6 C11 1.399(4) . ?
N1 C2 1.305(4) . ?
N1 C3 1.368(5) . ?
C7 C8 1.378(4) . ?
C7 H7 0.9300 . ?
C15 C14 1.354(4) . ?
C15 C16 1.477(4) . ?
C5 C4 1.474(5) . ?
C14 H14 0.9300 . ?
C9 C8 1.380(4) . ?
C9 C10 1.382(4) . ?
C17 C22 1.387(4) . ?
C17 C18 1.387(4) . ?
C4 C3 1.351(5) . ?
C20 C21 1.364(5) . ?
C20 C19 1.368(5) . ?
C8 H8 0.9300 . ?
C3 H3 0.9300 . ?
C10 C11 1.362(5) . ?
C10 H10 0.9300 . ?
C18 C19 1.372(5) . ?
C18 H18 0.9300 . ?
C11 H11 0.9300 . ?
C21 C22 1.386(5) . ?
C21 H21 0.9300 . ?
C19 H19 0.9300 . ?
C22 H22 0.9300 . ?
C12 H12A 0.9600 . ?
C12 H12B 0.9600 . ?
C12 H12C 0.9600 . ?
C1 H1A 0.9600 . ?
C1 H1B 0.9600 . ?
C1 H1C 0.9600 . ?

loop_
_geom_torsion_atom_site_label_1
_geom_torsion_atom_site_label_2
_geom_torsion_atom_site_label_3
_geom_torsion_atom_site_label_4
_geom_torsion
_geom_torsion_site_symmetry_1
_geom_torsion_site_symmetry_2
_geom_torsion_site_symmetry_3
_geom_torsion_site_symmetry_4
_geom_torsion_publ_flag
C5 N2 C6 C7 157.3(3) . . . . ?
C5 N2 C6 C11 -24.6(5) . . . . ?
C11 C6 C7 C8 1.3(4) . . . . ?
N2 C6 C7 C8 179.5(3) . . . . ?
C13 S3 C15 C14 0.0(2) . . . . ?
C13 S3 C15 C16 -178.8(2) . . . . ?
C14 N4 C13 S3 0.6(3) . . . . ?
C14 N4 C13 S4 -179.3(2) . . . . ?
C15 S3 C13 N4 -0.4(2) . . . . ?
C15 S3 C13 S4 179.51(18) . . . . ?
C12 S4 C13 N4 -3.7(4) . . . . ?
C12 S4 C13 S3 176.4(2) . . . . ?
C6 N2 C5 O1 3.1(5) . . . . ?
C6 N2 C5 C4 -177.6(3) . . . . ?
C17 N3 C16 O2 2.4(5) . . . . ?
C17 N3 C16 C15 -176.7(3) . . . . ?
C14 C15 C16 O2 -178.7(3) . . . . ?
S3 C15 C16 O2 -0.3(4) . . . . ?
C14 C15 C16 N3 0.5(5) . . . . ?
S3 C15 C16 N3 178.9(2) . . . . ?
C16 C15 C14 N4 178.9(3) . . . . ?
S3 C15 C14 N4 0.3(4) . . . . ?
C13 N4 C14 C15 -0.6(4) . . . . ?
C16 N3 C17 C22 -3.4(5) . . . . ?
C16 N3 C17 C18 177.8(3) . . . . ?
O1 C5 C4 C3 -174.9(3) . . . . ?
N2 C5 C4 C3 5.8(5) . . . . ?
O1 C5 C4 S2 6.3(4) . . . . ?
N2 C5 C4 S2 -173.0(2) . . . . ?
C2 S2 C4 C3 -0.8(2) . . . . ?
C2 S2 C4 C5 178.3(2) . . . . ?
C6 C7 C8 C9 -1.0(4) . . . . ?
C10 C9 C8 C7 0.3(4) . . . . ?
Br2 C9 C8 C7 179.5(2) . . . . ?
C5 C4 C3 N1 -178.2(3) . . . . ?
S2 C4 C3 N1 0.6(4) . . . . ?
C2 N1 C3 C4 0.0(4) . . . . ?
C8 C9 C10 C11 0.2(5) . . . . ?
Br2 C9 C10 C11 -179.0(2) . . . . ?
C22 C17 C18 C19 -1.0(6) . . . . ?
N3 C17 C18 C19 177.9(3) . . . . ?
C9 C10 C11 C6 0.0(5) . . . . ?
C7 C6 C11 C10 -0.7(4) . . . . ?
N2 C6 C11 C10 -178.8(3) . . . . ?
C19 C20 C21 C22 -1.5(6) . . . . ?
Br1 C20 C21 C22 175.7(3) . . . . ?
C3 N1 C2 S2 -0.7(4) . . . . ?
C3 N1 C2 S1 179.8(2) . . . . ?
C4 S2 C2 N1 0.9(3) . . . . ?
C4 S2 C2 S1 -179.6(2) . . . . ?
C1 S1 C2 N1 -172.9(3) . . . . ?
C1 S1 C2 S2 7.6(3) . . . . ?
C21 C20 C19 C18 0.9(6) . . . . ?
Br1 C20 C19 C18 -176.3(3) . . . . ?
C17 C18 C19 C20 0.4(6) . . . . ?
C20 C21 C22 C17 0.8(6) . . . . ?
C18 C17 C22 C21 0.4(6) . . . . ?
N3 C17 C22 C21 -178.4(3) . . . . ?
